data_2231773
loop_
_publ_author_name
'Moumou, Mohamed'
'Benharref, Ahmed'
'Avignant, Daniel'
'Oudahmane, Abdelghani'
'Akssira, Mohamed'
'Berraho, Moha'

_publ_section_title
;
 9-Hydroxy-4,8-dimethyl-12-(pyrrolidin-1-ylmethyl)-3,14-dioxatricyclo[9.3.0.0^2,4^]tetradec-7-en-13-one
;
_journal_coeditor_code ZL2390
_journal_issue 9
_journal_name_full 'Acta Crystallographica Section E'
_journal_page_first o2226
_journal_page_last o2227
_journal_paper_doi 10.1107/S1600536811030467
_journal_volume 67
_journal_year 2011
_chemical_formula_iupac 'C19 H29 N O4'
_chemical_formula_moiety 'C19 H29 N O4'
_chemical_formula_sum 'C19 H29 N O4'
_chemical_formula_weight 335.43
_chemical_name_systematic
;
9-Hydroxy-4,8-dimethyl-12-(pyrrolidin-1-ylmethyl)-3,14-
dioxatricyclo[9.3.0.0^2,4^]tetradec-7-en-13-one
;
_space_group_IT_number 19
_symmetry_cell_setting orthorhombic
_symmetry_space_group_name_Hall 'P 2ac 2ab'
_symmetry_space_group_name_H-M 'P 21 21 21'
_atom_sites_solution_hydrogens geom
_atom_sites_solution_primary direct
_atom_sites_solution_secondary difmap
_audit_creation_method SHELXL-97
_cell_angle_alpha 90.00
_cell_angle_beta 90.00
_cell_angle_gamma 90.00
_cell_formula_units_Z 4
_cell_length_a 8.1389(6)
_cell_length_b 10.1788(7)
_cell_length_c 21.7669(15)
_cell_measurement_reflns_used 7656
_cell_measurement_temperature 298(2)
_cell_measurement_theta_max 26.4
_cell_measurement_theta_min 3.7
_cell_volume 1803.3(2)
_computing_cell_refinement 'APEX2 and SAINT (Bruker, 2005)'
_computing_data_collection 'APEX2 (Bruker, 2005)'
_computing_data_reduction 'SAINT (Bruker, 2005)'
_computing_molecular_graphics 'ORTEP-3 for Windows (Farrugia, 1997) and PLATON (Spek, 2009)'
_computing_publication_material 'WinGX (Farrugia, 1999)'
_computing_structure_refinement 'SHELXL97 (Sheldrick, 2008)'
_computing_structure_solution 'SHELXS97 (Sheldrick, 2008)'
_diffrn_ambient_temperature 298(2)
_diffrn_detector_area_resol_mean 8.3333
_diffrn_measured_fraction_theta_full 0.994
_diffrn_measured_fraction_theta_max 0.994
_diffrn_measurement_device_type 'Bruker APEXII CCD area-detector'
_diffrn_measurement_method '\f and \w'
_diffrn_radiation_monochromator graphite
_diffrn_radiation_source 'fine-focus sealed tube'
_diffrn_radiation_type MoK\a
_diffrn_radiation_wavelength 0.71073
_diffrn_reflns_av_R_equivalents 0.0529
_diffrn_reflns_av_sigmaI/netI 0.0609
_diffrn_reflns_limit_h_max 9
_diffrn_reflns_limit_h_min -10
_diffrn_reflns_limit_k_max 12
_diffrn_reflns_limit_k_min -10
_diffrn_reflns_limit_l_max 27
_diffrn_reflns_limit_l_min -16
_diffrn_reflns_number 7656
_diffrn_reflns_theta_full 26.37
_diffrn_reflns_theta_max 26.37
_diffrn_reflns_theta_min 4.00
_exptl_absorpt_coefficient_mu 0.086
_exptl_absorpt_correction_T_max 0.7456
_exptl_absorpt_correction_T_min 0.6337
_exptl_absorpt_correction_type multi-scan
_exptl_absorpt_process_details '(SADABS; Bruker, 2008)'
_exptl_crystal_colour COLOURLESS
_exptl_crystal_density_diffrn 1.236
_exptl_crystal_density_method 'not measured'
_exptl_crystal_description PRISM
_exptl_crystal_F_000 728
_exptl_crystal_size_max 0.303
_exptl_crystal_size_mid 0.272
_exptl_crystal_size_min 0.180
_refine_diff_density_max 0.152
_refine_diff_density_min -0.148
_refine_ls_extinction_coef 0.017(3)
_refine_ls_extinction_expression Fc^*^=kFc[1+0.001xFc^2^\l^3^/sin(2\q)]^-1/4^
_refine_ls_extinction_method 'SHELXL97 (Sheldrick, 2008)'
_refine_ls_goodness_of_fit_ref 0.990
_refine_ls_hydrogen_treatment constr
_refine_ls_matrix_type full
_refine_ls_number_parameters 222
_refine_ls_number_reflns 2110
_refine_ls_number_restraints 0
_refine_ls_restrained_S_all 0.990
_refine_ls_R_factor_all 0.1025
_refine_ls_R_factor_gt 0.0448
_refine_ls_shift/su_max 0.000
_refine_ls_shift/su_mean 0.000
_refine_ls_structure_factor_coef Fsqd
_refine_ls_weighting_details 'calc w=1/[\s^2^(Fo^2^)+(0.0601P)^2^+0.0000P] where P=(Fo^2^+2Fc^2^)/3'
_refine_ls_weighting_scheme calc
_refine_ls_wR_factor_gt 0.0961
_refine_ls_wR_factor_ref 0.1211
_reflns_number_gt 1220
_reflns_number_total 2110
_reflns_threshold_expression I>2\s(I)
_cod_data_source_file zl2390.cif
_cod_data_source_block I
_cod_database_code 2231773
_cod_database_fobs_code 2231773

loop_
_symmetry_equiv_pos_as_xyz
'x, y, z'
'-x+1/2, -y, z+1/2'
'-x, y+1/2, -z+1/2'
'x+1/2, -y+1/2, -z'

loop_
_atom_site_type_symbol
_atom_site_label
_atom_site_fract_x
_atom_site_fract_y
_atom_site_fract_z
_atom_site_U_iso_or_equiv
_atom_site_adp_type
_atom_site_calc_flag
_atom_site_refinement_flags
_atom_site_occupancy
_atom_site_symmetry_multiplicity
C C1 0.2577(4) 1.0264(3) 0.09346(16) 0.0496(9) Uani d . 1 1
H H1 0.2982 1.1080 0.0749 0.059 Uiso calc R 1 1
C C3 0.1673(5) 1.0469(4) 0.15028(16) 0.0548(10) Uani d . 1 1
C C4 0.1500(5) 1.1871(4) 0.16990(18) 0.0673(11) Uani d . 1 1
H H4A 0.2481 1.2346 0.1578 0.081 Uiso calc R 1 1
H H4B 0.1430 1.1901 0.2144 0.081 Uiso calc R 1 1
C C5 -0.0026(5) 1.2584(4) 0.14249(19) 0.0694(12) Uani d . 1 1
H H5A -0.0984 1.2386 0.1674 0.083 Uiso calc R 1 1
H H5B 0.0151 1.3526 0.1438 0.083 Uiso calc R 1 1
C C6 -0.0347(5) 1.2170(3) 0.07708(16) 0.0508(10) Uani d . 1 1
H H6 0.0391 1.2462 0.0475 0.061 Uiso calc R 1 1
C C7 -0.1572(4) 1.1435(3) 0.05791(15) 0.0427(8) Uani d . 1 1
C C8 -0.1582(4) 1.0771(3) -0.00454(15) 0.0462(9) Uani d . 1 1
H H8 -0.2722 1.0556 -0.0150 0.055 Uiso calc R 1 1
C C9 -0.0599(4) 0.9476(3) -0.00085(16) 0.0441(8) Uani d . 1 1
H H9A -0.0842 0.9051 0.0380 0.053 Uiso calc R 1 1
H H9B -0.0968 0.8897 -0.0334 0.053 Uiso calc R 1 1
C C10 0.1272(4) 0.9652(3) -0.00631(15) 0.0428(8) Uani d . 1 1
H H10 0.1484 1.0592 -0.0118 0.051 Uiso calc R 1 1
C C11 0.2305(4) 0.9192(3) 0.04834(16) 0.0469(9) Uani d . 1 1
H H11 0.1811 0.8422 0.0680 0.056 Uiso calc R 1 1
C C12 0.3823(5) 0.8774(3) -0.0393(2) 0.0580(10) Uani d . 1 1
C C13 0.2083(4) 0.8935(3) -0.05999(17) 0.0519(10) Uani d . 1 1
H H13 0.1584 0.8063 -0.0639 0.062 Uiso calc R 1 1
C C14 0.1989(5) 0.9619(4) -0.12159(17) 0.0604(11) Uani d . 1 1
H H14A 0.2482 1.0483 -0.1177 0.072 Uiso calc R 1 1
H H14B 0.2635 0.9126 -0.1511 0.072 Uiso calc R 1 1
C C15 -0.0436(6) 0.8528(4) -0.1647(2) 0.0802(14) Uani d . 1 1
H H15A -0.0827 0.8038 -0.1293 0.096 Uiso calc R 1 1
H H15B 0.0333 0.7987 -0.1874 0.096 Uiso calc R 1 1
C C16 -0.1830(7) 0.8946(5) -0.2044(3) 0.1017(17) Uani d . 1 1
H H16A -0.2811 0.9096 -0.1801 0.122 Uiso calc R 1 1
H H16B -0.2067 0.8285 -0.2353 0.122 Uiso calc R 1 1
C C17 -0.1246(6) 1.0221(5) -0.23440(19) 0.0808(14) Uani d . 1 1
H H17A -0.1037 1.0089 -0.2778 0.097 Uiso calc R 1 1
H H17B -0.2065 1.0907 -0.2298 0.097 Uiso calc R 1 1
C C18 0.0303(6) 1.0581(4) -0.20152(16) 0.0690(12) Uani d . 1 1
H H18A 0.1253 1.0398 -0.2270 0.083 Uiso calc R 1 1
H H18B 0.0303 1.1507 -0.1910 0.083 Uiso calc R 1 1
C C19 0.0421(5) 0.9509(4) 0.17490(18) 0.0735(13) Uani d . 1 1
H H19A 0.0628 0.8653 0.1581 0.110 Uiso calc R 1 1
H H19B -0.0662 0.9791 0.1634 0.110 Uiso calc R 1 1
H H19C 0.0499 0.9474 0.2189 0.110 Uiso calc R 1 1
C C20 -0.3045(5) 1.1034(4) 0.09593(18) 0.0682(12) Uani d . 1 1
H H20A -0.2922 1.1361 0.1370 0.102 Uiso calc R 1 1
H H20B -0.3124 1.0093 0.0969 0.102 Uiso calc R 1 1
H H20C -0.4025 1.1393 0.0780 0.102 Uiso calc R 1 1
N N 0.0336(4) 0.9768(3) -0.14550(13) 0.0539(8) Uani d . 1 1
O O1 0.5035(4) 0.8578(3) -0.06984(15) 0.0824(9) Uani d . 1 1
O O2 0.3922(3) 0.8876(2) 0.02235(13) 0.0600(7) Uani d . 1 1
O O3 0.3332(3) 0.9963(3) 0.15201(12) 0.0662(8) Uani d . 1 1
O O4 -0.0948(3) 1.1599(2) -0.05115(11) 0.0544(7) Uani d . 1 1
H H4 -0.0741 1.1161 -0.0818 0.060(13) Uiso calc R 1 1

loop_
_atom_site_aniso_label
_atom_site_aniso_U_11
_atom_site_aniso_U_22
_atom_site_aniso_U_33
_atom_site_aniso_U_12
_atom_site_aniso_U_13
_atom_site_aniso_U_23
C1 0.040(2) 0.055(2) 0.054(2) -0.0002(18) -0.0123(19) 0.0075(18)
C3 0.046(2) 0.071(3) 0.047(2) 0.004(2) -0.0050(19) 0.011(2)
C4 0.059(3) 0.088(3) 0.055(2) 0.000(2) -0.009(2) -0.010(2)
C5 0.072(3) 0.070(3) 0.066(3) 0.007(2) -0.003(3) -0.012(2)
C6 0.050(2) 0.049(2) 0.053(2) 0.0035(18) -0.001(2) -0.0002(17)
C7 0.0356(19) 0.0471(19) 0.0454(19) 0.0053(16) 0.0035(18) 0.0030(17)
C8 0.038(2) 0.054(2) 0.046(2) -0.0014(15) -0.0027(18) 0.0111(18)
C9 0.043(2) 0.0413(18) 0.0484(19) -0.0034(15) -0.0035(17) 0.0050(17)
C10 0.041(2) 0.0349(17) 0.052(2) 0.0005(15) -0.0019(18) 0.0044(16)
C11 0.038(2) 0.0424(19) 0.060(2) 0.0016(15) -0.0031(19) 0.0104(17)
C12 0.055(3) 0.041(2) 0.078(3) 0.0097(19) 0.009(3) -0.0028(19)
C13 0.051(2) 0.0458(19) 0.059(2) -0.0019(17) 0.008(2) -0.0038(18)
C14 0.062(3) 0.064(2) 0.056(2) 0.004(2) 0.012(2) -0.007(2)
C15 0.106(4) 0.065(3) 0.069(3) -0.026(3) -0.011(3) -0.011(2)
C16 0.111(4) 0.109(4) 0.085(3) -0.026(4) -0.022(3) -0.012(3)
C17 0.091(4) 0.093(3) 0.059(2) 0.003(3) -0.012(3) -0.012(2)
C18 0.083(3) 0.079(3) 0.045(2) -0.009(3) 0.006(2) 0.004(2)
C19 0.067(3) 0.089(3) 0.065(2) -0.011(3) 0.002(2) 0.026(2)
C20 0.046(2) 0.095(3) 0.064(2) -0.002(2) 0.008(2) 0.001(2)
N 0.062(2) 0.0553(18) 0.0444(16) -0.0090(16) 0.0040(16) -0.0051(15)
O1 0.068(2) 0.0735(19) 0.106(2) 0.0188(16) 0.0221(19) -0.0043(18)
O2 0.0461(16) 0.0548(15) 0.0791(19) 0.0125(13) -0.0057(14) 0.0001(13)
O3 0.0478(16) 0.0875(19) 0.0634(16) 0.0074(14) -0.0176(14) 0.0097(14)
O4 0.0635(17) 0.0531(14) 0.0466(14) 0.0046(14) 0.0035(14) 0.0102(13)

loop_
_atom_type_symbol
_atom_type_description
_atom_type_scat_dispersion_real
_atom_type_scat_dispersion_imag
_atom_type_scat_source
C C 0.0033 0.0000 'International Tables Vol C Tables 4.2.6.8 and 6.1.1.4'
H H 0.0000 0.0000 'International Tables Vol C Tables 4.2.6.8 and 6.1.1.4'
N N 0.0061 0.0000 'International Tables Vol C Tables 4.2.6.8 and 6.1.1.4'
O O 0.0106 0.0000 'International Tables Vol C Tables 4.2.6.8 and 6.1.1.4'

loop_
_geom_angle_atom_site_label_1
_geom_angle_atom_site_label_2
_geom_angle_atom_site_label_3
_geom_angle
O3 C1 C3 59.8(2)
O3 C1 C11 119.3(3)
C3 C1 C11 126.3(3)
O3 C1 H1 113.6
C3 C1 H1 113.6
C11 C1 H1 113.6
O3 C3 C1 59.9(2)
O3 C3 C4 114.9(3)
C1 C3 C4 115.3(3)
O3 C3 C19 113.0(3)
C1 C3 C19 123.4(4)
C4 C3 C19 116.9(4)
C3 C4 C5 114.2(3)
C3 C4 H4A 108.7
C5 C4 H4A 108.7
C3 C4 H4B 108.7
C5 C4 H4B 108.7
H4A C4 H4B 107.6
C6 C5 C4 111.7(3)
C6 C5 H5A 109.3
C4 C5 H5A 109.3
C6 C5 H5B 109.3
C4 C5 H5B 109.3
H5A C5 H5B 107.9
C7 C6 C5 126.2(4)
C7 C6 H6 116.9
C5 C6 H6 116.9
C6 C7 C20 125.5(3)
C6 C7 C8 122.8(3)
C20 C7 C8 111.4(3)
O4 C8 C7 112.0(3)
O4 C8 C9 110.9(3)
C7 C8 C9 109.3(3)
O4 C8 H8 108.2
C7 C8 H8 108.2
C9 C8 H8 108.2
C10 C9 C8 114.2(3)
C10 C9 H9A 108.7
C8 C9 H9A 108.7
C10 C9 H9B 108.7
C8 C9 H9B 108.7
H9A C9 H9B 107.6
C13 C10 C11 102.2(3)
C13 C10 C9 115.6(3)
C11 C10 C9 116.6(3)
C13 C10 H10 107.3
C11 C10 H10 107.3
C9 C10 H10 107.3
O2 C11 C1 106.4(3)
O2 C11 C10 105.1(3)
C1 C11 C10 111.8(3)
O2 C11 H11 111.1
C1 C11 H11 111.1
C10 C11 H11 111.1
O1 C12 O2 120.8(4)
O1 C12 C13 128.9(4)
O2 C12 C13 110.3(3)
C12 C13 C14 111.4(3)
C12 C13 C10 103.4(3)
C14 C13 C10 115.8(3)
C12 C13 H13 108.6
C14 C13 H13 108.6
C10 C13 H13 108.6
N C14 C13 114.4(3)
N C14 H14A 108.7
C13 C14 H14A 108.7
N C14 H14B 108.7
C13 C14 H14B 108.7
H14A C14 H14B 107.6
N C15 C16 104.2(4)
N C15 H15A 110.9
C16 C15 H15A 110.9
N C15 H15B 110.9
C16 C15 H15B 110.9
H15A C15 H15B 108.9
C15 C16 C17 104.7(4)
C15 C16 H16A 110.8
C17 C16 H16A 110.8
C15 C16 H16B 110.8
C17 C16 H16B 110.8
H16A C16 H16B 108.9
C18 C17 C16 105.4(4)
C18 C17 H17A 110.7
C16 C17 H17A 110.7
C18 C17 H17B 110.7
C16 C17 H17B 110.7
H17A C17 H17B 108.8
N C18 C17 105.9(3)
N C18 H18A 110.6
C17 C18 H18A 110.6
N C18 H18B 110.6
C17 C18 H18B 110.6
H18A C18 H18B 108.7
C3 C19 H19A 109.5
C3 C19 H19B 109.5
H19A C19 H19B 109.5
C3 C19 H19C 109.5
H19A C19 H19C 109.5
H19B C19 H19C 109.5
C7 C20 H20A 109.5
C7 C20 H20B 109.5
H20A C20 H20B 109.5
C7 C20 H20C 109.5
H20A C20 H20C 109.5
H20B C20 H20C 109.5
C14 N C15 114.1(3)
C14 N C18 111.9(3)
C15 N C18 103.8(3)
C12 O2 C11 110.3(3)
C3 O3 C1 60.3(2)
C8 O4 H4 109.5

loop_
_geom_bond_atom_site_label_1
_geom_bond_atom_site_label_2
_geom_bond_distance
C1 O3 1.448(4)
C1 C3 1.454(5)
C1 C11 1.485(5)
C1 H1 0.9800
C3 O3 1.446(4)
C3 C4 1.496(5)
C3 C19 1.510(5)
C4 C5 1.558(5)
C4 H4A 0.9700
C4 H4B 0.9700
C5 C6 1.508(5)
C5 H5A 0.9700
C5 H5B 0.9700
C6 C7 1.315(4)
C6 H6 0.9300
C7 C20 1.513(5)
C7 C8 1.518(5)
C8 O4 1.417(4)
C8 C9 1.544(5)
C8 H8 0.9800
C9 C10 1.538(4)
C9 H9A 0.9700
C9 H9B 0.9700
C10 C13 1.528(5)
C10 C11 1.530(4)
C10 H10 0.9800
C11 O2 1.468(4)
C11 H11 0.9800
C12 O1 1.206(4)
C12 O2 1.349(5)
C12 C13 1.495(5)
C13 C14 1.513(5)
C13 H13 0.9800
C14 N 1.450(4)
C14 H14A 0.9700
C14 H14B 0.9700
C15 N 1.470(5)
C15 C16 1.489(6)
C15 H15A 0.9700
C15 H15B 0.9700
C16 C17 1.529(6)
C16 H16A 0.9700
C16 H16B 0.9700
C17 C18 1.495(6)
C17 H17A 0.9700
C17 H17B 0.9700
C18 N 1.474(5)
C18 H18A 0.9700
C18 H18B 0.9700
C19 H19A 0.9600
C19 H19B 0.9600
C19 H19C 0.9600
C20 H20A 0.9600
C20 H20B 0.9600
C20 H20C 0.9600
O4 H4 0.8200

loop_
_geom_hbond_atom_site_label_D
_geom_hbond_atom_site_label_H
_geom_hbond_atom_site_label_A
_geom_hbond_site_symmetry_A
_geom_hbond_distance_DH
_geom_hbond_distance_HA
_geom_hbond_distance_DA
_geom_hbond_angle_DHA
_geom_hbond_publ_flag
O4 H4 N 1_555 0.82 2.17 2.964(4) 164 yes
C1 H1 O4 4_575 0.98 2.57 3.533(4) 167 yes
C11 H11 O1 4_465 0.98 2.50 3.403(4) 154 yes

loop_
_cod_related_entry_id
_cod_related_entry_database
_cod_related_entry_code
1 ChemSpider 30656993
